data_4084450
loop_
_publ_author_name
'Colebatch, Annie L.'
'Hill, Anthony F.'
'Sharma, Manab'

_publ_section_title
;
 Synthesis and Reactivity of Phosphinocarbyne Complexes
;
_journal_issue 11
_journal_name_full Organometallics
_journal_page_first 2165
_journal_paper_doi 10.1021/om500833n
_journal_volume 34
_journal_year 2015
_chemical_compound_source 'Research School of Chemistry'
_chemical_formula_moiety 'C31 H36 B2 Cl3 N6 O2 P1 W1'
_chemical_formula_sum 'C31 H36 B2 Cl3 N6 O2 P W'
_chemical_formula_weight 867.47
_space_group_IT_number 2
_symmetry_cell_setting triclinic
_symmetry_space_group_name_Hall '-P 1'
_symmetry_space_group_name_H-M 'P -1'
_atom_sites_solution_hydrogens difmap
_atom_sites_solution_primary direct
_cell_angle_alpha 90.0224(10)
_cell_angle_beta 92.6882(10)
_cell_angle_gamma 105.8832(10)
_cell_formula_units_Z 2
_cell_length_a 10.2173(2)
_cell_length_b 10.4412(2)
_cell_length_c 17.5622(3)
_cell_measurement_reflns_used 41945
_cell_measurement_temperature 200
_cell_measurement_theta_max 30.03
_cell_measurement_theta_min 2.55
_cell_volume 1799.87(6)
_computing_cell_refinement 'DENZO/SCALEPACK (Otwinowski & Minor, 1997)'
_computing_data_collection 'COLLECT (Nonius, 2001).'
_computing_data_reduction 'DENZO/SCALEPACK (Otwinowski & Minor, 1997)'
_computing_molecular_graphics 'Ortep-3 for Windows v. 2.01'
_computing_publication_material 'CRYSTALS (Betteridge et al., 2003)'
_computing_structure_refinement 'CRYSTALS (Betteridge et al., 2003)'
_computing_structure_solution 'SIR92 (Altomare et al., 1994)'
_diffrn_ambient_temperature 200
_diffrn_measured_fraction_theta_full 0.998
_diffrn_measured_fraction_theta_max 0.998
_diffrn_measurement_device Area
_diffrn_measurement_device_type 'Nonius KappaCCD'
_diffrn_measurement_method \w
_diffrn_radiation_monochromator graphite
_diffrn_radiation_type 'Mo K\a'
_diffrn_radiation_wavelength 0.71073
_diffrn_reflns_av_R_equivalents 0.060
_diffrn_reflns_limit_h_max 14
_diffrn_reflns_limit_h_min -14
_diffrn_reflns_limit_k_max 14
_diffrn_reflns_limit_k_min -14
_diffrn_reflns_limit_l_max 24
_diffrn_reflns_limit_l_min -24
_diffrn_reflns_number 49059
_diffrn_reflns_theta_full 30.039
_diffrn_reflns_theta_max 30.039
_diffrn_reflns_theta_min 2.700
_diffrn_standards_number 0
_exptl_absorpt_coefficient_mu 3.513
_exptl_absorpt_correction_T_max 0.734
_exptl_absorpt_correction_T_min 0.567
_exptl_absorpt_correction_type integration
_exptl_absorpt_process_details
;
Gaussian integration (Coppens, 1970)
;
_exptl_crystal_colour orange
_exptl_crystal_density_diffrn 1.601
_exptl_crystal_density_method 'not measured'
_exptl_crystal_description block
_exptl_crystal_F_000 860
_exptl_crystal_size_max 0.220
_exptl_crystal_size_mid 0.150
_exptl_crystal_size_min 0.110
_refine_diff_density_max 2.44
_refine_diff_density_min -2.92
_refine_ls_extinction_method None
_refine_ls_goodness_of_fit_ref 0.9939
_refine_ls_hydrogen_treatment noref
_refine_ls_matrix_type full
_refine_ls_number_parameters 415
_refine_ls_number_reflns 10525
_refine_ls_number_restraints 0
_refine_ls_R_factor_all 0.0582
_refine_ls_R_factor_gt 0.0402
_refine_ls_shift/su_max 0.0017820
_refine_ls_shift/su_mean 0.0000688
_refine_ls_structure_factor_coef Fsqd
_refine_ls_weighting_details
;
 Method= Modified Sheldrick 
 w=1/[\s^2^(F^2^) + ( 0.04P)^2^ + 2.78P] 
 ,where P=(max(Fo^2^,0) + 2Fc^2^)/3 
;
_refine_ls_weighting_scheme calc
_refine_ls_wR_factor_all 0.0894
_refine_ls_wR_factor_gt 0.0822
_refine_ls_wR_factor_ref 0.0894
_reflns_limit_h_max 14
_reflns_limit_h_min -14
_reflns_limit_k_max 14
_reflns_limit_k_min -14
_reflns_limit_l_max 24
_reflns_limit_l_min 0
_reflns_number_gt 8636
_reflns_number_total 10526
_reflns_threshold_expression I>2.0\s(I)
_oxford_diffrn_Wilson_B_factor 2.22
_oxford_diffrn_Wilson_scale 36.21
_oxford_refine_ls_r_factor_ref 0.0582
_oxford_refine_ls_scale 0.20343(8)
_oxford_reflns_number_all 10525
_oxford_reflns_threshold_expression_ref I>-10.0\s(I)
_cod_data_source_file om500833n_si_002.cif
_cod_data_source_block 4
_cod_depositor_comments
;
The following automatic conversions were performed:

'_symmetry_cell_setting' value 'Triclinic' changed to 'triclinic'
according to
/home/saulius/struct/COD-crude-data--automatic-downloads/rss-feeds/ACS/lib/dictionaries/cif_core.dic
dictionary named 'cif_core.dic' version 2.4.2 from
2011-04-26.

'_atom_sites_solution_primary' value 'Direct' changed to
'direct' according to
/home/saulius/struct/COD-crude-data--automatic-downloads/rss-feeds/ACS/lib/dictionaries/cif_core.dic
dictionary named 'cif_core.dic' version 2.4.2 from 2011-04-26.

Automatic conversion script
Id: cif_fix_values 2827 2014-09-09 07:05:25Z andrius 

 Adding full bibliography for 4084449--4084453.cif.
;
_cod_original_sg_symbol_H-M 'P -1 '
_cod_original_formula_sum 'C31 H36 B2 Cl3 N6 O2 P1 W1'
_cod_database_code 4084450

loop_
_symmetry_equiv_pos_as_xyz
x,y,z
-x,-y,-z

loop_
_atom_site_label
_atom_site_type_symbol
_atom_site_fract_x
_atom_site_fract_y
_atom_site_fract_z
_atom_site_U_iso_or_equiv
_atom_site_occupancy
_atom_site_adp_type
W1 W 0.715902(14) 0.622877(14) 0.817144(8) 0.0264 1.0000 Uani
P1 P 0.93106(10) 0.91421(9) 0.73592(6) 0.0293 1.0000 Uani
O2 O 0.7292(4) 0.8426(3) 0.94216(19) 0.0536 1.0000 Uani
O3 O 1.0044(4) 0.6111(4) 0.8815(2) 0.0650 1.0000 Uani
N11 N 0.6267(3) 0.4555(3) 0.89999(18) 0.0304 1.0000 Uani
N12 N 0.5320(3) 0.3430(3) 0.87167(17) 0.0275 1.0000 Uani
N21 N 0.4985(3) 0.5915(3) 0.78754(18) 0.0269 1.0000 Uani
N22 N 0.4119(3) 0.4649(3) 0.78153(17) 0.0257 1.0000 Uani
N31 N 0.6909(3) 0.4589(3) 0.73342(17) 0.0273 1.0000 Uani
N32 N 0.5784(3) 0.3512(3) 0.73199(17) 0.0276 1.0000 Uani
B1 B 0.4673(4) 0.3421(4) 0.7903(2) 0.0281 1.0000 Uani
B2 B 1.1161(5) 0.9028(5) 0.7296(3) 0.0442 1.0000 Uani
Cl1 Cl 0.47183(16) 0.55103(19) 0.59870(8) 0.0722 1.0000 Uani
Cl2 Cl 0.2199(3) 0.3782(3) 0.54327(16) 0.1534 1.0000 Uani
Cl3 Cl 0.2425(3) 0.6524(3) 0.56901(11) 0.1287 1.0000 Uani
C1 C 0.8107(4) 0.7655(4) 0.7639(2) 0.0306 1.0000 Uani
C2 C 0.7208(4) 0.7592(4) 0.8978(2) 0.0345 1.0000 Uani
C3 C 0.9013(4) 0.6145(4) 0.8576(2) 0.0351 1.0000 Uani
C11 C 0.6557(4) 0.4293(4) 0.9731(2) 0.0338 1.0000 Uani
C12 C 0.5817(4) 0.3002(4) 0.9903(2) 0.0370 1.0000 Uani
C13 C 0.5060(4) 0.2481(4) 0.9250(2) 0.0335 1.0000 Uani
C14 C 0.7505(5) 0.5293(5) 1.0250(2) 0.0465 1.0000 Uani
C15 C 0.4118(5) 0.1129(4) 0.9098(3) 0.0486 1.0000 Uani
C21 C 0.4197(4) 0.6755(4) 0.7790(2) 0.0302 1.0000 Uani
C22 C 0.2848(4) 0.6040(4) 0.7680(2) 0.0322 1.0000 Uani
C23 C 0.2824(4) 0.4713(4) 0.7698(2) 0.0295 1.0000 Uani
C24 C 0.4773(5) 0.8238(4) 0.7812(3) 0.0443 1.0000 Uani
C25 C 0.1628(4) 0.3515(5) 0.7618(3) 0.0437 1.0000 Uani
C31 C 0.7708(4) 0.4386(4) 0.6786(2) 0.0321 1.0000 Uani
C32 C 0.7077(4) 0.3171(4) 0.6417(2) 0.0351 1.0000 Uani
C33 C 0.5863(4) 0.2646(4) 0.6762(2) 0.0312 1.0000 Uani
C34 C 0.9024(5) 0.5351(5) 0.6622(3) 0.0470 1.0000 Uani
C35 C 0.4792(5) 0.1381(4) 0.6593(3) 0.0444 1.0000 Uani
C41 C 0.9167(4) 1.0370(4) 0.8055(2) 0.0284 1.0000 Uani
C42 C 0.9933(4) 1.0492(4) 0.8743(3) 0.0384 1.0000 Uani
C43 C 0.9806(5) 1.1378(5) 0.9299(3) 0.0458 1.0000 Uani
C44 C 0.8931(5) 1.2161(5) 0.9180(3) 0.0465 1.0000 Uani
C45 C 0.8169(5) 1.2064(5) 0.8500(3) 0.0438 1.0000 Uani
C46 C 0.8279(4) 1.1173(4) 0.7941(2) 0.0360 1.0000 Uani
C51 C 0.8644(4) 0.9594(4) 0.6451(2) 0.0326 1.0000 Uani
C52 C 0.7385(5) 0.8871(5) 0.6138(3) 0.0530 1.0000 Uani
C53 C 0.6945(6) 0.9206(6) 0.5422(3) 0.0645 1.0000 Uani
C54 C 0.7726(6) 1.0245(5) 0.5026(3) 0.0547 1.0000 Uani
C55 C 0.8947(6) 1.0971(5) 0.5342(3) 0.0584 1.0000 Uani
C56 C 0.9417(5) 1.0641(5) 0.6045(3) 0.0469 1.0000 Uani
C61 C 0.3253(6) 0.5378(6) 0.5401(3) 0.0557 1.0000 Uani
H121 H 0.5839 0.2567 1.0368 0.0441 1.0000 Uiso
H143 H 0.7579 0.4903 1.0739 0.0699 1.0000 Uiso
H142 H 0.7175 0.6051 1.0323 0.0706 1.0000 Uiso
H141 H 0.8399 0.5576 1.0062 0.0703 1.0000 Uiso
H151 H 0.4086 0.0605 0.9555 0.0730 1.0000 Uiso
H153 H 0.3213 0.1205 0.8954 0.0728 1.0000 Uiso
H152 H 0.4450 0.0706 0.8695 0.0736 1.0000 Uiso
H221 H 0.2112 0.6385 0.7610 0.0382 1.0000 Uiso
H241 H 0.4083 0.8680 0.7743 0.0663 1.0000 Uiso
H242 H 0.5271 0.8534 0.8285 0.0663 1.0000 Uiso
H243 H 0.5399 0.8494 0.7408 0.0662 1.0000 Uiso
H251 H 0.0816 0.3791 0.7528 0.0664 1.0000 Uiso
H252 H 0.1556 0.3011 0.8081 0.0668 1.0000 Uiso
H253 H 0.1741 0.2954 0.7202 0.0663 1.0000 Uiso
H321 H 0.7416 0.2783 0.6017 0.0420 1.0000 Uiso
H342 H 0.9450 0.4952 0.6245 0.0708 1.0000 Uiso
H343 H 0.9592 0.5533 0.7080 0.0709 1.0000 Uiso
H341 H 0.8872 0.6163 0.6437 0.0712 1.0000 Uiso
H351 H 0.5067 0.0900 0.6194 0.0667 1.0000 Uiso
H352 H 0.4631 0.0860 0.7039 0.0670 1.0000 Uiso
H353 H 0.3988 0.1608 0.6430 0.0669 1.0000 Uiso
H421 H 1.0533 0.9980 0.8820 0.0458 1.0000 Uiso
H431 H 1.0325 1.1456 0.9762 0.0549 1.0000 Uiso
H441 H 0.8861 1.2759 0.9558 0.0560 1.0000 Uiso
H451 H 0.7577 1.2591 0.8413 0.0527 1.0000 Uiso
H461 H 0.7774 1.1109 0.7479 0.0428 1.0000 Uiso
H521 H 0.6828 0.8178 0.6406 0.0635 1.0000 Uiso
H531 H 0.6106 0.8715 0.5213 0.0771 1.0000 Uiso
H541 H 0.7424 1.0449 0.4545 0.0660 1.0000 Uiso
H551 H 0.9482 1.1689 0.5091 0.0698 1.0000 Uiso
H561 H 1.0257 1.1116 0.6247 0.0560 1.0000 Uiso
H611 H 0.3527 0.5562 0.4876 0.0669 1.0000 Uiso
H11 H 0.3873 0.2648 0.7857 0.0369 1.0000 Uiso
H22 H 1.1083 0.8360 0.6729 0.0603 1.0000 Uiso
H23 H 1.1726 1.0034 0.7155 0.0500 1.0000 Uiso
H21 H 1.1415 0.8725 0.7882 0.0625 1.0000 Uiso

loop_
_atom_site_aniso_label
_atom_site_aniso_U_11
_atom_site_aniso_U_22
_atom_site_aniso_U_33
_atom_site_aniso_U_23
_atom_site_aniso_U_13
_atom_site_aniso_U_12
W1 0.02372(8) 0.02373(8) 0.03051(8) 0.00040(5) 0.00143(5) 0.00430(5)
P1 0.0253(5) 0.0253(4) 0.0364(5) 0.0020(4) 0.0039(4) 0.0051(4)
O2 0.054(2) 0.0488(19) 0.051(2) -0.0194(16) 0.0128(16) 0.0006(16)
O3 0.041(2) 0.089(3) 0.067(2) 0.018(2) -0.0018(17) 0.0224(19)
N11 0.0304(16) 0.0298(16) 0.0292(16) -0.0013(12) -0.0005(13) 0.0057(13)
N12 0.0299(16) 0.0220(14) 0.0301(16) -0.0003(12) -0.0004(12) 0.0066(12)
N21 0.0261(15) 0.0198(13) 0.0346(17) 0.0005(12) 0.0019(12) 0.0057(12)
N22 0.0247(14) 0.0225(14) 0.0277(15) -0.0005(11) -0.0002(12) 0.0029(11)
N31 0.0268(15) 0.0252(14) 0.0297(16) -0.0017(12) 0.0038(12) 0.0065(12)
N32 0.0310(16) 0.0233(14) 0.0285(16) -0.0015(12) -0.0003(12) 0.0081(12)
B1 0.029(2) 0.0240(19) 0.030(2) -0.0025(15) 0.0023(16) 0.0050(16)
B2 0.027(2) 0.041(3) 0.064(3) 0.001(2) 0.010(2) 0.009(2)
Cl1 0.0630(9) 0.1115(13) 0.0501(8) -0.0058(8) 0.0009(6) 0.0378(9)
Cl2 0.158(3) 0.132(2) 0.1119(19) -0.0006(16) -0.0058(17) -0.0572(19)
Cl3 0.182(2) 0.201(2) 0.0689(11) 0.0418(13) 0.0399(13) 0.158(2)
C1 0.0280(18) 0.0292(18) 0.035(2) -0.0025(15) 0.0015(15) 0.0091(15)
C2 0.0284(19) 0.036(2) 0.038(2) 0.0011(17) 0.0037(16) 0.0053(16)
C3 0.029(2) 0.037(2) 0.037(2) 0.0018(16) 0.0030(16) 0.0043(16)
C11 0.036(2) 0.037(2) 0.0289(19) 0.0027(16) 0.0007(16) 0.0122(17)
C12 0.042(2) 0.040(2) 0.028(2) 0.0083(16) 0.0053(17) 0.0113(18)
C13 0.040(2) 0.0274(18) 0.034(2) 0.0058(15) 0.0094(17) 0.0098(16)
C14 0.048(3) 0.056(3) 0.030(2) 0.0010(19) -0.0050(19) 0.006(2)
C15 0.069(3) 0.026(2) 0.046(3) 0.0070(18) 0.015(2) 0.003(2)
C21 0.0330(19) 0.0247(17) 0.034(2) 0.0032(14) 0.0025(15) 0.0098(15)
C22 0.0247(18) 0.037(2) 0.038(2) 0.0044(16) 0.0039(15) 0.0124(16)
C23 0.0266(18) 0.0327(19) 0.0280(18) -0.0002(14) 0.0029(14) 0.0058(15)
C24 0.038(2) 0.029(2) 0.068(3) 0.0055(19) 0.006(2) 0.0129(18)
C25 0.026(2) 0.044(2) 0.056(3) 0.000(2) -0.0029(18) 0.0015(18)
C31 0.035(2) 0.034(2) 0.0298(19) 0.0021(15) 0.0062(16) 0.0136(17)
C32 0.045(2) 0.035(2) 0.030(2) -0.0003(16) 0.0048(17) 0.0183(18)
C33 0.042(2) 0.0266(17) 0.0268(18) -0.0011(14) -0.0012(16) 0.0137(16)
C34 0.038(2) 0.053(3) 0.050(3) -0.005(2) 0.014(2) 0.010(2)
C35 0.059(3) 0.034(2) 0.040(2) -0.0086(18) 0.002(2) 0.011(2)
C41 0.0256(17) 0.0251(17) 0.0324(19) 0.0015(14) -0.0001(14) 0.0036(14)
C42 0.035(2) 0.035(2) 0.044(2) 0.0033(17) -0.0045(18) 0.0083(17)
C43 0.046(3) 0.047(3) 0.040(2) -0.0059(19) -0.010(2) 0.007(2)
C44 0.048(3) 0.047(3) 0.044(3) -0.010(2) 0.002(2) 0.011(2)
C45 0.041(2) 0.044(2) 0.050(3) -0.004(2) 0.004(2) 0.019(2)
C46 0.033(2) 0.037(2) 0.038(2) -0.0020(17) -0.0028(17) 0.0109(17)
C51 0.038(2) 0.0288(18) 0.032(2) 0.0011(15) 0.0074(16) 0.0091(16)
C52 0.050(3) 0.053(3) 0.043(3) 0.008(2) -0.007(2) -0.006(2)
C53 0.071(4) 0.066(3) 0.043(3) 0.004(2) -0.019(3) -0.001(3)
C54 0.080(4) 0.051(3) 0.030(2) 0.000(2) -0.003(2) 0.014(3)
C55 0.076(4) 0.048(3) 0.041(3) 0.019(2) 0.001(2) 0.000(3)
C56 0.048(3) 0.041(2) 0.045(3) 0.0047(19) 0.005(2) 0.001(2)
C61 0.059(3) 0.079(4) 0.038(3) 0.011(2) 0.009(2) 0.033(3)

loop_
_atom_type_symbol
_atom_type_scat_dispersion_real
_atom_type_scat_dispersion_imag
_atom_type_scat_Cromer_Mann_a1
_atom_type_scat_Cromer_Mann_b1
_atom_type_scat_Cromer_Mann_a2
_atom_type_scat_Cromer_Mann_b2
_atom_type_scat_Cromer_Mann_a3
_atom_type_scat_Cromer_Mann_b3
_atom_type_scat_Cromer_Mann_a4
_atom_type_scat_Cromer_Mann_b4
_atom_type_scat_Cromer_Mann_c
_atom_type_scat_source
C 0.0033 0.0016 2.3100 20.8439 1.0200 10.2075 1.5886 0.5687 0.8650 51.6512 0.2156 'International Tables Vol C 4.2.6.8 and 6.1.1.4'
H 0.0000 0.0000 0.4930 10.5109 0.3229 26.1257 0.1402 3.1424 0.0408 57.7998 0.0030 'International Tables Vol C 4.2.6.8 and 6.1.1.4'
B 0.0013 0.0007 2.0545 23.2185 1.3326 1.0210 1.0979 60.3498 0.7068 0.1403 -0.1932 'International Tables Vol C 4.2.6.8 and 6.1.1.4'
Cl 0.1484 0.1585 11.4604 0.0104 7.1964 1.1662 6.2556 18.5194 1.6455 47.7784 -9.5574 'International Tables Vol C 4.2.6.8 and 6.1.1.4'
N 0.0061 0.0033 12.2126 0.0057 3.1322 9.8933 2.0125 28.9975 1.1663 0.5826 -11.5290 'International Tables Vol C 4.2.6.8 and 6.1.1.4'
O 0.0106 0.0060 3.0485 13.2771 2.2868 5.7011 1.5463 0.3239 0.8670 32.9089 0.2508 'International Tables Vol C 4.2.6.8 and 6.1.1.4'
P 0.1023 0.0942 6.4345 1.9067 4.1791 27.1570 1.7800 0.5260 1.4908 68.1645 1.1149 'International Tables Vol C 4.2.6.8 and 6.1.1.4'
W -0.8490 6.8722 29.0818 1.7203 15.4300 9.2259 14.4327 0.3217 5.1198 57.0560 9.8875 'International Tables Vol C 4.2.6.8 and 6.1.1.4'

loop_
_exptl_crystal_face_index_h
_exptl_crystal_face_index_k
_exptl_crystal_face_index_l
_exptl_crystal_face_perp_dist
0 0 1 0.050
0 0 -1 0.060
0 1 0 0.150
0 -1 0 0.070
-4 1 4 0.050
4 -1 -4 0.100
1 1 0 0.080

loop_
_geom_angle_atom_site_label_1
_geom_angle_atom_site_label_2
_geom_angle_atom_site_label_3
_geom_angle
_geom_angle_publ_flag
N11 W1 N21 80.55(11) yes
N11 W1 N31 84.43(11) yes
N21 W1 N31 82.06(11) yes
N11 W1 C1 170.05(14) yes
N21 W1 C1 107.98(14) yes
N31 W1 C1 101.58(14) yes
N11 W1 C2 90.46(14) yes
N21 W1 C2 93.86(14) yes
N31 W1 C2 173.90(13) yes
C1 W1 C2 83.95(16) yes
N11 W1 C3 86.94(14) yes
N21 W1 C3 167.30(13) yes
N31 W1 C3 94.61(14) yes
C1 W1 C3 84.68(16) yes
C2 W1 C3 88.41(16) yes
B2 P1 C1 115.5(2) yes
B2 P1 C41 112.5(2) yes
C1 P1 C41 103.73(17) yes
B2 P1 C51 111.6(2) yes
C1 P1 C51 105.88(18) yes
C41 P1 C51 106.94(17) yes
W1 N11 N12 118.4(2) yes
W1 N11 C11 134.9(3) yes
N12 N11 C11 106.1(3) yes
N11 N12 B1 120.1(3) yes
N11 N12 C13 110.4(3) yes
B1 N12 C13 129.5(3) yes
W1 N21 N22 120.6(2) yes
W1 N21 C21 132.7(2) yes
N22 N21 C21 106.3(3) yes
N21 N22 B1 120.6(3) yes
N21 N22 C23 109.7(3) yes
B1 N22 C23 129.6(3) yes
W1 N31 N32 121.0(2) yes
W1 N31 C31 131.8(3) yes
N32 N31 C31 107.1(3) yes
N31 N32 B1 120.0(3) yes
N31 N32 C33 110.0(3) yes
B1 N32 C33 129.9(3) yes
N32 B1 N12 108.9(3) yes
N32 B1 N22 108.7(3) yes
N12 B1 N22 108.9(3) yes
N32 B1 H11 116.9 no
N12 B1 H11 107.5 no
N22 B1 H11 105.6 no
P1 B2 H22 102.2 no
P1 B2 H23 103.6 no
H22 B2 H23 106.7 no
P1 B2 H21 103.3 no
H22 B2 H21 124.7 no
H23 B2 H21 113.6 no
P1 C1 W1 164.1(2) yes
W1 C2 O2 176.2(4) yes
W1 C3 O3 178.6(4) yes
N11 C11 C12 109.4(4) yes
N11 C11 C14 122.8(4) yes
C12 C11 C14 127.7(4) yes
C11 C12 C13 106.5(3) yes
C11 C12 H121 126.9 no
C13 C12 H121 126.6 no
C12 C13 N12 107.6(3) yes
C12 C13 C15 129.8(4) yes
N12 C13 C15 122.6(4) yes
C11 C14 H143 109.4 no
C11 C14 H142 111.1 no
H143 C14 H142 107.9 no
C11 C14 H141 111.8 no
H143 C14 H141 107.5 no
H142 C14 H141 109.0 no
C13 C15 H151 109.0 no
C13 C15 H153 109.6 no
H151 C15 H153 109.9 no
C13 C15 H152 109.3 no
H151 C15 H152 109.1 no
H153 C15 H152 109.9 no
N21 C21 C22 109.9(3) yes
N21 C21 C24 122.5(3) yes
C22 C21 C24 127.6(3) yes
C21 C22 C23 106.3(3) yes
C21 C22 H221 126.7 no
C23 C22 H221 127.0 no
C22 C23 N22 107.8(3) yes
C22 C23 C25 128.7(4) yes
N22 C23 C25 123.5(3) yes
C21 C24 H241 111.7 no
C21 C24 H242 111.2 no
H241 C24 H242 108.8 no
C21 C24 H243 108.8 no
H241 C24 H243 108.6 no
H242 C24 H243 107.7 no
C23 C25 H251 109.4 no
C23 C25 H252 109.5 no
H251 C25 H252 109.1 no
C23 C25 H253 110.2 no
H251 C25 H253 110.2 no
H252 C25 H253 108.5 no
N31 C31 C32 108.8(3) yes
N31 C31 C34 123.0(4) yes
C32 C31 C34 128.2(4) yes
C31 C32 C33 106.8(3) yes
C31 C32 H321 126.7 no
C33 C32 H321 126.5 no
C32 C33 N32 107.2(3) yes
C32 C33 C35 129.5(4) yes
N32 C33 C35 123.3(4) yes
C31 C34 H342 107.8 no
C31 C34 H343 109.1 no
H342 C34 H343 109.9 no
C31 C34 H341 110.1 no
H342 C34 H341 110.6 no
H343 C34 H341 109.3 no
C33 C35 H351 109.8 no
C33 C35 H352 110.1 no
H351 C35 H352 110.5 no
C33 C35 H353 107.3 no
H351 C35 H353 109.5 no
H352 C35 H353 109.6 no
P1 C41 C42 118.9(3) yes
P1 C41 C46 122.5(3) yes
C42 C41 C46 118.6(4) yes
C41 C42 C43 120.4(4) yes
C41 C42 H421 119.2 no
C43 C42 H421 120.4 no
C42 C43 C44 120.5(4) yes
C42 C43 H431 120.0 no
C44 C43 H431 119.5 no
C43 C44 C45 120.1(4) yes
C43 C44 H441 119.7 no
C45 C44 H441 120.2 no
C44 C45 C46 119.9(4) yes
C44 C45 H451 120.8 no
C46 C45 H451 119.2 no
C41 C46 C45 120.5(4) yes
C41 C46 H461 119.1 no
C45 C46 H461 120.4 no
P1 C51 C52 121.2(3) yes
P1 C51 C56 119.9(3) yes
C52 C51 C56 118.8(4) yes
C51 C52 C53 119.3(4) yes
C51 C52 H521 120.7 no
C53 C52 H521 120.0 no
C52 C53 C54 121.1(5) yes
C52 C53 H531 119.0 no
C54 C53 H531 119.8 no
C53 C54 C55 119.4(4) yes
C53 C54 H541 120.1 no
C55 C54 H541 120.5 no
C54 C55 C56 120.5(4) yes
C54 C55 H551 121.0 no
C56 C55 H551 118.5 no
C55 C56 C51 120.8(4) yes
C55 C56 H561 120.1 no
C51 C56 H561 119.2 no
Cl1 C61 Cl3 109.9(3) yes
Cl1 C61 Cl2 109.7(3) yes
Cl3 C61 Cl2 110.8(3) yes
Cl1 C61 H611 108.4 no
Cl3 C61 H611 109.5 no
Cl2 C61 H611 108.5 no

loop_
_geom_bond_atom_site_label_1
_geom_bond_atom_site_label_2
_geom_bond_distance
_geom_bond_publ_flag
W1 N11 2.293(3) yes
W1 N21 2.192(3) yes
W1 N31 2.210(3) yes
W1 C1 1.824(4) yes
W1 C2 1.997(4) yes
W1 C3 2.016(4) yes
P1 B2 1.935(5) yes
P1 C1 1.782(4) yes
P1 C41 1.811(4) yes
P1 C51 1.818(4) yes
O2 C2 1.151(5) yes
O3 C3 1.124(5) yes
N11 N12 1.376(4) yes
N11 C11 1.349(5) yes
N12 B1 1.546(5) yes
N12 C13 1.345(5) yes
N21 N22 1.376(4) yes
N21 C21 1.347(5) yes
N22 B1 1.541(5) yes
N22 C23 1.349(5) yes
N31 N32 1.370(4) yes
N31 C31 1.345(5) yes
N32 B1 1.548(5) yes
N32 C33 1.353(5) yes
B1 H11 0.979 no
B2 H22 1.201 no
B2 H23 1.086 no
B2 H21 1.118 no
Cl1 C61 1.750(5) yes
Cl2 C61 1.721(6) yes
Cl3 C61 1.732(6) yes
C11 C12 1.394(6) yes
C11 C14 1.491(6) yes
C12 C13 1.377(6) yes
C12 H121 0.938 no
C13 C15 1.491(6) yes
C14 H143 0.958 no
C14 H142 0.953 no
C14 H141 0.955 no
C15 H151 0.968 no
C15 H153 0.971 no
C15 H152 0.957 no
C21 C22 1.381(5) yes
C21 C24 1.498(5) yes
C22 C23 1.380(5) yes
C22 H221 0.922 no
C23 C25 1.492(6) yes
C24 H241 0.946 no
C24 H242 0.959 no
C24 H243 0.966 no
C25 H251 0.956 no
C25 H252 0.964 no
C25 H253 0.967 no
C31 C32 1.398(6) yes
C31 C34 1.484(6) yes
C32 C33 1.379(6) yes
C32 H321 0.937 no
C33 C35 1.486(6) yes
C34 H342 0.962 no
C34 H343 0.958 no
C34 H341 0.957 no
C35 H351 0.957 no
C35 H352 0.947 no
C35 H353 0.948 no
C41 C42 1.395(5) yes
C41 C46 1.402(5) yes
C42 C43 1.380(6) yes
C42 H421 0.923 no
C43 C44 1.376(7) yes
C43 H431 0.939 no
C44 C45 1.383(7) yes
C44 H441 0.929 no
C45 C46 1.381(6) yes
C45 H451 0.931 no
C46 H461 0.933 no
C51 C52 1.388(6) yes
C51 C56 1.381(6) yes
C52 C53 1.392(7) yes
C52 H521 0.932 no
C53 C54 1.370(8) yes
C53 H531 0.928 no
C54 C55 1.362(7) yes
C54 H541 0.931 no
C55 C56 1.382(7) yes
C55 H551 0.925 no
C56 H561 0.920 no
C61 H611 0.980 no
